data_7203435
loop_
_publ_author_name
'Baca, Svetlana G.'
'Adams, Harry'
'Ward, Michael D.'

_publ_section_title
;
 Three-component coordination networks based on [Ru(phen)(CN)4]2?
 anions, lanthanide(iii) cations and ancillary oligopyridine ligands
;
_journal_issue 8
_journal_name_full CrystEngComm
_journal_page_first 635
_journal_paper_doi 10.1039/b605990m
_journal_volume 8
_journal_year 2006
_chemical_formula_sum 'C78 H82 N24 O18 Pr2 Ru3'
_chemical_formula_weight 2228.71
_chemical_name_systematic
;
?
;
_space_group_IT_number 19
_symmetry_cell_setting orthorhombic
_symmetry_space_group_name_Hall 'P 2ac 2ab'
_symmetry_space_group_name_H-M 'P 21 21 21'
_atom_sites_solution_hydrogens geom
_atom_sites_solution_primary direct
_atom_sites_solution_secondary difmap
_audit_creation_method SHELXL-97
_cell_angle_alpha 90.00
_cell_angle_beta 90.00
_cell_angle_gamma 90.00
_cell_formula_units_Z 4
_cell_length_a 10.956(2)
_cell_length_b 27.560(6)
_cell_length_c 31.900(6)
_cell_measurement_temperature 150(2)
_cell_volume 9632(3)
_computing_cell_refinement 'Bruker SMART'
_computing_data_collection 'Bruker SMART'
_computing_data_reduction 'Bruker SAINT'
_computing_molecular_graphics 'Bruker SHELXTL'
_computing_publication_material 'Bruker SHELXTL'
_computing_structure_refinement 'SHELXL-97 (Sheldrick, 1997)'
_computing_structure_solution 'SHELXS-97 (Sheldrick, 1990)'
_diffrn_ambient_temperature 150(2)
_diffrn_measured_fraction_theta_full 0.996
_diffrn_measured_fraction_theta_max 0.996
_diffrn_measurement_device_type 'Bruker APEX2 CCD area detector'
_diffrn_measurement_method 'omega and phi scans'
_diffrn_radiation_monochromator graphite
_diffrn_radiation_source 'fine-focus sealed tube'
_diffrn_radiation_type MoK\a
_diffrn_radiation_wavelength 0.71073
_diffrn_reflns_av_R_equivalents 0.0509
_diffrn_reflns_av_sigmaI/netI 0.0375
_diffrn_reflns_limit_h_max 13
_diffrn_reflns_limit_h_min -14
_diffrn_reflns_limit_k_max 35
_diffrn_reflns_limit_k_min -35
_diffrn_reflns_limit_l_max 37
_diffrn_reflns_limit_l_min -41
_diffrn_reflns_number 195548
_diffrn_reflns_theta_full 27.59
_diffrn_reflns_theta_max 27.59
_diffrn_reflns_theta_min 0.98
_exptl_absorpt_coefficient_mu 1.525
_exptl_absorpt_correction_T_max 0.9141
_exptl_absorpt_correction_T_min 0.5806
_exptl_absorpt_correction_type multi-scan
_exptl_absorpt_process_details sadabs
_exptl_crystal_colour orange
_exptl_crystal_density_diffrn 1.537
_exptl_crystal_density_method 'not measured'
_exptl_crystal_description needle
_exptl_crystal_F_000 4448
_exptl_crystal_size_max 0.40
_exptl_crystal_size_mid 0.10
_exptl_crystal_size_min 0.06
_refine_diff_density_max 1.906
_refine_diff_density_min -1.859
_refine_diff_density_rms 0.216
_refine_ls_abs_structure_details 'Flack H D (1983), Acta Cryst. A39, 876-881'
_refine_ls_abs_structure_Flack 0.439(13)
_refine_ls_extinction_method none
_refine_ls_goodness_of_fit_ref 1.076
_refine_ls_hydrogen_treatment constr
_refine_ls_matrix_type full
_refine_ls_number_parameters 1120
_refine_ls_number_reflns 22254
_refine_ls_number_restraints 6
_refine_ls_restrained_S_all 1.077
_refine_ls_R_factor_all 0.0620
_refine_ls_R_factor_gt 0.0494
_refine_ls_shift/su_max 0.002
_refine_ls_shift/su_mean 0.000
_refine_ls_structure_factor_coef Fsqd
_refine_ls_weighting_details 'calc w=1/[\s^2^(Fo^2^)+(0.0813P)^2^+27.0584P] where P=(Fo^2^+2Fc^2^)/3'
_refine_ls_weighting_scheme calc
_refine_ls_wR_factor_gt 0.1396
_refine_ls_wR_factor_ref 0.1491
_reflns_number_gt 19108
_reflns_number_total 22254
_reflns_threshold_expression >2sigma(I)
_cod_data_source_file b605990m.txt
_cod_data_source_block imw538m
_cod_original_sg_symbol_H-M P2(1)2(1)2(1)
_cod_database_code 7203435

loop_
_symmetry_equiv_pos_as_xyz
'x, y, z'
'-x+1/2, -y, z+1/2'
'-x, y+1/2, -z+1/2'
'x+1/2, -y+1/2, -z'

loop_
_atom_site_label
_atom_site_type_symbol
_atom_site_fract_x
_atom_site_fract_y
_atom_site_fract_z
_atom_site_U_iso_or_equiv
_atom_site_adp_type
_atom_site_occupancy
_atom_site_symmetry_multiplicity
_atom_site_calc_flag
_atom_site_refinement_flags
_atom_site_disorder_assembly
_atom_site_disorder_group
Pr1 Pr 0.13963(3) 0.670399(11) 0.507068(12) 0.02407(8) Uani 1 1 d . . .
Pr2 Pr 0.40047(3) 0.330705(12) 0.500153(16) 0.03751(12) Uani 1 1 d . . .
Ru1 Ru 0.12415(5) 0.861409(17) 0.471268(19) 0.02745(12) Uani 1 1 d . . .
Ru2 Ru 0.41566(4) 0.133069(17) 0.525718(18) 0.02434(12) Uani 1 1 d . A .
Ru3 Ru 0.20264(8) 0.23825(3) 0.24935(2) 0.0551(2) Uani 1 1 d . . .
C1 C 0.1175(7) 0.7921(3) 0.3923(3) 0.0413(18) Uani 1 1 d . . .
H1 H 0.1070 0.7667 0.4111 0.050 Uiso 1 1 calc R . .
C2 C 0.1160(9) 0.7821(4) 0.3499(3) 0.056(2) Uani 1 1 d . . .
H2 H 0.1023 0.7505 0.3407 0.067 Uiso 1 1 calc R . .
C3 C 0.1344(11) 0.8179(5) 0.3215(3) 0.074(3) Uani 1 1 d . . .
H3 H 0.1341 0.8109 0.2929 0.089 Uiso 1 1 calc R . .
C4 C 0.1545(10) 0.8673(5) 0.3358(3) 0.072(3) Uani 1 1 d . . .
C5 C 0.1752(13) 0.9097(6) 0.3097(4) 0.091(5) Uani 1 1 d . . .
H5 H 0.1727 0.9054 0.2808 0.109 Uiso 1 1 calc R . .
C6 C 0.1961(13) 0.9518(5) 0.3233(4) 0.090(5) Uani 1 1 d . . .
H6 H 0.2153 0.9764 0.3045 0.108 Uiso 1 1 calc R . .
C7 C 0.1904(10) 0.9630(4) 0.3700(4) 0.077(4) Uani 1 1 d . . .
C8 C 0.2068(10) 1.0080(4) 0.3872(4) 0.083(4) Uani 1 1 d . . .
H8 H 0.2205 1.0349 0.3703 0.100 Uiso 1 1 calc R . .
C9 C 0.2028(9) 1.0124(3) 0.4297(4) 0.071(4) Uani 1 1 d . . .
H9 H 0.2141 1.0427 0.4420 0.086 Uiso 1 1 calc R . .
C10 C 0.1816(7) 0.9715(3) 0.4548(4) 0.052(3) Uani 1 1 d . . .
H10 H 0.1791 0.9755 0.4837 0.063 Uiso 1 1 calc R . .
C11 C 0.1685(7) 0.9222(3) 0.3967(3) 0.049(2) Uani 1 1 d . . .
C12 C 0.1518(8) 0.8747(3) 0.3798(3) 0.049(2) Uani 1 1 d . . .
C13 C 0.0851(6) 0.7967(2) 0.4936(2) 0.0251(13) Uani 1 1 d . . .
C14 C -0.0606(6) 0.8707(2) 0.4667(2) 0.0296(15) Uani 1 1 d . . .
C15 C 0.3056(6) 0.8492(2) 0.4802(2) 0.0251(14) Uani 1 1 d . . .
C16 C 0.1140(6) 0.8876(2) 0.5298(3) 0.0303(15) Uani 1 1 d . . .
C17 C 0.0602(8) 0.7196(4) 0.6041(3) 0.050(2) Uani 1 1 d . . .
H17 H 0.0877 0.7464 0.5891 0.060 Uiso 1 1 calc R . .
C18 C 0.0111(12) 0.7285(6) 0.6433(3) 0.081(4) Uani 1 1 d . . .
H18 H 0.0076 0.7593 0.6553 0.097 Uiso 1 1 calc R . .
C19 C -0.0352(16) 0.6845(9) 0.6644(5) 0.133(8) Uani 1 1 d . . .
H19 H -0.0731 0.6868 0.6904 0.160 Uiso 1 1 calc R . .
C20 C -0.0213(12) 0.6385(7) 0.6447(4) 0.100(5) Uani 1 1 d . . .
H20 H -0.0496 0.6107 0.6580 0.120 Uiso 1 1 calc R . .
C21 C 0.0328(8) 0.6351(4) 0.6069(3) 0.058(3) Uani 1 1 d . . .
C22 C 0.0523(8) 0.5882(4) 0.5876(4) 0.066(3) Uani 1 1 d . . .
C23 C 0.0322(12) 0.5447(5) 0.6100(4) 0.090(5) Uani 1 1 d . . .
H23 H 0.0086 0.5462 0.6380 0.108 Uiso 1 1 calc R . .
C24 C 0.0465(15) 0.5017(5) 0.5920(6) 0.117(7) Uani 1 1 d . . .
H24 H 0.0310 0.4734 0.6069 0.141 Uiso 1 1 calc R . .
C25 C 0.0842(13) 0.4995(4) 0.5511(6) 0.111(7) Uani 1 1 d . . .
H25 H 0.0956 0.4694 0.5384 0.133 Uiso 1 1 calc R . .
C26 C 0.1068(8) 0.5438(3) 0.5271(4) 0.063(3) Uani 1 1 d . . .
C27 C 0.1495(8) 0.5447(3) 0.4842(4) 0.060(3) Uani 1 1 d . . .
C28 C 0.1727(10) 0.5005(3) 0.4619(6) 0.086(5) Uani 1 1 d . . .
H28 H 0.1601 0.4709 0.4751 0.104 Uiso 1 1 calc R . .
C29 C 0.2131(14) 0.5016(5) 0.4213(7) 0.134(9) Uani 1 1 d . . .
H29 H 0.2272 0.4731 0.4064 0.160 Uiso 1 1 calc R . .
C30 C 0.2323(13) 0.5465(5) 0.4032(5) 0.092(5) Uani 1 1 d . . .
H30 H 0.2611 0.5491 0.3759 0.111 Uiso 1 1 calc R . .
C31 C 0.2073(11) 0.5879(4) 0.4270(4) 0.071(3) Uani 1 1 d . . .
H31 H 0.2183 0.6179 0.4143 0.085 Uiso 1 1 calc R . .
C32 C 0.3943(8) 0.1855(3) 0.6128(3) 0.051(2) Uani 1 1 d . A .
H32 H 0.3969 0.2142 0.5975 0.062 Uiso 1 1 calc R . .
C33 C 0.3889(10) 0.1886(4) 0.6553(4) 0.066(3) Uani 1 1 d . . .
H33 H 0.3886 0.2187 0.6685 0.079 Uiso 1 1 calc R . .
C34 C 0.3839(10) 0.1474(6) 0.6780(4) 0.085(4) Uani 1 1 d . . .
H34 H 0.3823 0.1493 0.7071 0.102 Uiso 1 1 calc R . .
C35 C 0.3809(10) 0.0995(4) 0.6579(3) 0.061(3) Uani 1 1 d . . .
C36 C 0.3714(12) 0.0560(5) 0.6792(3) 0.074(3) Uani 1 1 d . . .
H36 H 0.3643 0.0557 0.7083 0.089 Uiso 1 1 calc R . .
C37 C 0.3724(10) 0.0123(5) 0.6568(3) 0.075(4) Uani 1 1 d . . .
H37 H 0.3712 -0.0168 0.6714 0.090 Uiso 1 1 calc R . .
C38 C 0.3751(8) 0.0113(3) 0.6117(3) 0.049(2) Uani 1 1 d . . .
C39 C 0.3677(8) -0.0309(3) 0.5878(3) 0.049(2) Uani 1 1 d . . .
H39 H 0.3630 -0.0611 0.6006 0.059 Uiso 1 1 calc R . .
C40 C 0.3678(8) -0.0269(3) 0.5460(3) 0.048(2) Uani 1 1 d . . .
H40 H 0.3624 -0.0547 0.5296 0.058 Uiso 1 1 calc R . .
C41 C 0.3759(7) 0.0195(2) 0.5263(3) 0.0373(17) Uani 1 1 d . A .
H41 H 0.3751 0.0210 0.4971 0.045 Uiso 1 1 calc R . .
C42 C 0.3812(7) 0.0576(3) 0.5910(2) 0.0352(16) Uani 1 1 d . A .
C43 C 0.3853(7) 0.1013(3) 0.6137(3) 0.0435(19) Uani 1 1 d . A .
C44 C 0.4505(6) 0.2012(2) 0.5138(3) 0.0345(17) Uani 1 1 d . . .
C45 C 0.2327(6) 0.1475(2) 0.5145(2) 0.0296(15) Uani 1 1 d . . .
C46 C 0.6005(6) 0.12558(19) 0.5308(2) 0.0233(13) Uani 1 1 d . . .
C47 C 0.4327(7) 0.1178(2) 0.4650(3) 0.0350(16) Uani 1 1 d . . .
C48 C 0.3945(10) 0.4270(3) 0.5728(3) 0.062(3) Uani 1 1 d . . .
H48 H 0.3881 0.4006 0.5908 0.074 Uiso 1 1 calc R A .
C49 C 0.3780(11) 0.4733(4) 0.5892(3) 0.064(3) Uani 1 1 d . A .
H49 H 0.3608 0.4772 0.6175 0.077 Uiso 1 1 calc R . .
C50 C 0.3870(9) 0.5122(3) 0.5642(3) 0.056(2) Uani 1 1 d . . .
H50 H 0.3743 0.5432 0.5748 0.067 Uiso 1 1 calc R A .
C51 C 0.4157(7) 0.5053(2) 0.5220(3) 0.0381(18) Uani 1 1 d . A .
H51 H 0.4220 0.5319 0.5043 0.046 Uiso 1 1 calc R . .
C52 C 0.4356(6) 0.4576(2) 0.5058(3) 0.0313(15) Uani 1 1 d . . .
C53 C 0.4731(6) 0.4476(2) 0.4628(3) 0.0340(16) Uani 1 1 d . A .
C54 C 0.5170(8) 0.4851(3) 0.4364(3) 0.0428(19) Uani 1 1 d . . .
H54 H 0.5194 0.5168 0.4464 0.051 Uiso 1 1 calc R A .
C55 C 0.5551(9) 0.4756(3) 0.3975(3) 0.052(2) Uani 1 1 d . A .
H55 H 0.5831 0.5005 0.3804 0.062 Uiso 1 1 calc R . .
C56 C 0.5524(9) 0.4274(4) 0.3826(3) 0.054(2) Uani 1 1 d . . .
H56 H 0.5778 0.4198 0.3555 0.065 Uiso 1 1 calc R A .
C57 C 0.5098(7) 0.3912(3) 0.4100(3) 0.0421(19) Uani 1 1 d . A .
C58 C 0.5080(8) 0.3385(3) 0.3966(3) 0.049(2) Uani 1 1 d . . .
C59 C 0.5587(13) 0.3239(5) 0.3593(4) 0.091(4) Uani 1 1 d . A .
H59 H 0.5960 0.3456 0.3410 0.109 Uiso 1 1 calc R . .
C60 C 0.5505(16) 0.2727(7) 0.3501(6) 0.116(7) Uani 1 1 d . . .
H60 H 0.5872 0.2607 0.3260 0.139 Uiso 1 1 calc R A .
C61 C 0.4946(19) 0.2435(6) 0.3742(6) 0.115(7) Uani 1 1 d . A .
H61 H 0.4823 0.2114 0.3663 0.138 Uiso 1 1 calc R . .
C62 C 0.4541(13) 0.2598(4) 0.4107(4) 0.081(4) Uani 1 1 d . . .
H62 H 0.4230 0.2370 0.4293 0.097 Uiso 1 1 calc R A .
C63 C 0.2037(11) 0.2887(6) 0.3373(3) 0.091(5) Uani 1 1 d . . .
H63 H 0.2078 0.2583 0.3498 0.110 Uiso 1 1 calc R . .
C64 C 0.2007(11) 0.3343(9) 0.3628(4) 0.127(9) Uani 1 1 d . . .
H64 H 0.2110 0.3313 0.3916 0.152 Uiso 1 1 calc R . .
C65 C 0.1861(14) 0.3737(8) 0.3491(7) 0.144(11) Uani 1 1 d . . .
H65 H 0.1775 0.3999 0.3673 0.173 Uiso 1 1 calc R . .
C66 C 0.1815(12) 0.3820(6) 0.3027(4) 0.083(4) Uani 1 1 d . . .
C67 C 0.1719(16) 0.4269(7) 0.2850(6) 0.119(7) Uani 1 1 d . . .
H67 H 0.1728 0.4540 0.3024 0.143 Uiso 1 1 calc R . .
C68 C 0.1612(16) 0.4337(5) 0.2433(8) 0.139(9) Uani 1 1 d . . .
H68 H 0.1476 0.4648 0.2330 0.167 Uiso 1 1 calc R . .
C69 C 0.1710(11) 0.3919(6) 0.2131(5) 0.095(5) Uani 1 1 d . . .
C70 C 0.1658(11) 0.3921(5) 0.1681(5) 0.080(4) Uani 1 1 d . . .
H70 H 0.1555 0.4209 0.1534 0.096 Uiso 1 1 calc R . .
C71 C 0.1762(9) 0.3494(5) 0.1477(4) 0.070(3) Uani 1 1 d . . .
H71 H 0.1753 0.3493 0.1186 0.084 Uiso 1 1 calc R . .
C72 C 0.1882(8) 0.3062(4) 0.1688(3) 0.055(2) Uani 1 1 d . . .
H72 H 0.1950 0.2781 0.1529 0.066 Uiso 1 1 calc R . .
C73 C 0.1826(9) 0.3436(4) 0.2345(4) 0.064(3) Uani 1 1 d . . .
C74 C 0.1879(9) 0.3387(5) 0.2797(3) 0.071(4) Uani 1 1 d . . .
C75 C 0.3888(9) 0.2381(4) 0.2478(3) 0.058(3) Uani 1 1 d . . .
C76 C 0.2119(12) 0.1862(6) 0.2908(3) 0.084(4) Uani 1 1 d . . .
C77 C 0.2023(10) 0.1930(4) 0.2016(3) 0.064(3) Uani 1 1 d . . .
C78 C 0.0203(12) 0.2350(5) 0.2523(3) 0.072(3) Uani 1 1 d . . .
N1 N 0.1650(5) 0.9276(2) 0.4391(2) 0.0394(16) Uani 1 1 d . . .
N2 N 0.1336(5) 0.8377(2) 0.4077(2) 0.0366(14) Uani 1 1 d . . .
N3 N 0.1075(7) 0.9005(2) 0.5645(2) 0.0448(17) Uani 1 1 d . . .
N4 N 0.0576(5) 0.75763(19) 0.50569(19) 0.0285(12) Uani 1 1 d . . .
N5 N 0.1691(7) 0.5873(2) 0.4664(3) 0.0498(19) Uani 1 1 d . . .
N6 N 0.0877(6) 0.5869(3) 0.5468(3) 0.052(2) Uani 1 1 d . . .
N7 N 0.0723(6) 0.6754(3) 0.5853(2) 0.0430(16) Uani 1 1 d . . .
N8 N -0.1648(5) 0.87150(19) 0.4665(2) 0.0337(14) Uani 1 1 d . . .
N9 N 0.3960(6) 0.1435(2) 0.5916(2) 0.0383(15) Uani 1 1 d . . .
N10 N 0.4388(8) 0.1109(3) 0.4292(2) 0.052(2) Uani 1 1 d . A .
N11 N 0.4722(6) 0.2422(2) 0.5073(3) 0.0499(19) Uani 1 1 d . A .
N12 N 0.3848(5) 0.0607(2) 0.54775(19) 0.0287(12) Uani 1 1 d . . .
N13 N 0.4683(6) 0.4013(2) 0.4490(2) 0.0355(14) Uani 1 1 d . A .
N14 N 0.4196(7) 0.4185(2) 0.5318(2) 0.0454(17) Uani 1 1 d . A .
N15 N 0.4539(7) 0.3069(2) 0.4232(3) 0.052(2) Uani 1 1 d . A .
N16 N 0.7074(5) 0.12643(19) 0.5301(2) 0.0292(12) Uani 1 1 d . . .
N17 N 0.2002(8) 0.2940(4) 0.2951(2) 0.062(2) Uani 1 1 d . . .
N18 N 0.1909(7) 0.3013(3) 0.2122(2) 0.056(2) Uani 1 1 d . . .
N19 N 0.4951(9) 0.2349(5) 0.2476(3) 0.089(4) Uani 1 1 d . . .
N20 N -0.0896(10) 0.2346(4) 0.2554(3) 0.079(3) Uani 1 1 d . . .
N21 N 0.4095(5) 0.84286(19) 0.48703(19) 0.0308(13) Uani 1 1 d . . .
N22 N 0.2072(11) 0.1679(4) 0.1716(3) 0.087(3) Uani 1 1 d . . .
N23 N 0.2176(13) 0.1531(6) 0.3153(4) 0.128(6) Uani 1 1 d . . .
N24 N 0.1349(5) 0.1588(2) 0.5064(2) 0.0356(13) Uani 1 1 d . . .
O1 O 0.0386(5) 0.67875(19) 0.43585(17) 0.0381(12) Uani 1 1 d . . .
O2 O 0.2958(5) 0.7048(2) 0.45539(18) 0.0446(13) Uani 1 1 d . . .
O3 O 0.2916(5) 0.72909(17) 0.54441(18) 0.0381(12) Uani 1 1 d . . .
O4 O 0.2258(11) 0.3415(4) 0.5603(4) 0.042(3) Uiso 0.505(6) 1 d PU A 1
O4' O 0.2350(15) 0.3159(6) 0.5501(5) 0.069(4) Uiso 0.495(6) 1 d PU A 2
O5 O 0.4898(6) 0.3194(2) 0.5722(2) 0.0566(17) Uani 1 1 d . A .
O6 O 0.2324(9) 0.2689(3) 0.4884(3) 0.0272(19) Uiso 0.505(6) 1 d PU A 1
O6' O 0.2355(12) 0.2723(4) 0.4601(4) 0.047(3) Uiso 0.495(6) 1 d PU A 2
O7 O 0.2144(6) 0.18182(18) 0.08313(17) 0.0402(13) Uani 1 1 d . . .
O8 O 0.4361(11) 0.1015(3) 0.3420(2) 0.097(3) Uani 1 1 d . . .
O9 O 0.0398(10) 0.6419(5) 0.3567(3) 0.119(4) Uani 1 1 d . . .
O10 O 0.7086(15) 0.3395(6) 0.6020(5) 0.064(3) Uiso 0.505(6) 1 d PU A 1
O10' O 0.7386(14) 0.3182(5) 0.5917(5) 0.057(3) Uiso 0.495(6) 1 d PU A 2
O11 O 0.3845(16) 0.9125(7) 0.2220(5) 0.075(3) Uiso 0.505(6) 1 d PU A 1
O11' O 0.3948(16) 0.8852(6) 0.2280(5) 0.073(3) Uiso 0.495(6) 1 d PU A 2
O12 O 0.6861(15) 0.2961(6) 0.2616(4) 0.168(6) Uani 1 1 d . . .
O13 O 0.748(2) 0.0360(8) 0.3102(7) 0.118(7) Uiso 0.505(6) 1 d P A 1
O13' O 0.5110(13) 0.0162(5) 0.3033(4) 0.059(4) Uiso 0.495(6) 1 d P A 2
O14 O 0.149(2) 0.0550(6) 0.2545(7) 0.243(10) Uani 1 1 d . . .
O15 O 0.4286(17) 0.6696(6) 0.3960(5) 0.078(3) Uiso 0.505(6) 1 d PU A 1
O15' O 0.3315(16) 0.6763(6) 0.3746(5) 0.076(3) Uiso 0.495(6) 1 d PU A 2
O16 O 0.4326(15) 0.6537(5) 0.3095(5) 0.069(4) Uiso 0.505(6) 1 d P A 1
O16' O 0.2836(17) 0.6894(6) 0.2875(5) 0.080(5) Uiso 0.495(6) 1 d P A 2
O17 O 0.6355(16) 0.5868(6) 0.3444(5) 0.075(3) Uiso 0.505(6) 1 d PU A 1
O17' O 0.5508(17) 0.6152(6) 0.3578(5) 0.078(3) Uiso 0.495(6) 1 d PU A 2
O18 O 0.3782(19) 0.0027(8) 0.2320(4) 0.221(9) Uani 1 1 d . . .

loop_
_atom_site_aniso_label
_atom_site_aniso_U_11
_atom_site_aniso_U_22
_atom_site_aniso_U_33
_atom_site_aniso_U_23
_atom_site_aniso_U_13
_atom_site_aniso_U_12
Pr1 0.01777(16) 0.01527(14) 0.03916(19) 0.00291(14) 0.00106(14) -0.00140(11)
Pr2 0.01368(17) 0.01624(15) 0.0826(3) 0.01146(19) -0.00513(18) -0.00231(11)
Ru1 0.0164(2) 0.0182(2) 0.0477(3) 0.0091(2) 0.0010(2) 0.00004(17)
Ru2 0.0140(2) 0.0169(2) 0.0421(3) -0.0034(2) -0.0006(2) 0.00075(17)
Ru3 0.0446(5) 0.0939(6) 0.0269(3) -0.0057(4) -0.0046(3) 0.0159(4)
C1 0.032(4) 0.040(4) 0.052(5) 0.005(3) -0.001(4) -0.005(3)
C2 0.055(6) 0.068(6) 0.044(5) -0.002(4) -0.006(4) -0.011(5)
C3 0.065(7) 0.104(9) 0.053(6) 0.004(6) -0.009(5) -0.033(7)
C4 0.050(6) 0.113(9) 0.053(6) 0.037(6) -0.010(5) -0.023(6)
C5 0.096(10) 0.128(12) 0.049(6) 0.044(7) -0.019(6) -0.035(9)
C6 0.097(10) 0.099(9) 0.074(8) 0.052(7) -0.029(7) -0.044(8)
C7 0.056(6) 0.082(7) 0.092(8) 0.062(7) -0.029(6) -0.031(6)
C8 0.059(7) 0.065(7) 0.126(11) 0.070(7) -0.048(7) -0.035(5)
C9 0.041(5) 0.041(5) 0.131(11) 0.042(6) -0.032(6) -0.012(4)
C10 0.023(4) 0.033(4) 0.101(8) 0.023(4) -0.013(4) -0.010(3)
C11 0.026(4) 0.058(5) 0.064(6) 0.037(4) -0.009(4) -0.010(3)
C12 0.033(4) 0.055(5) 0.059(6) 0.022(4) -0.006(4) -0.013(4)
C13 0.018(3) 0.020(3) 0.038(4) -0.001(3) 0.001(3) 0.006(2)
C14 0.020(3) 0.018(3) 0.052(4) 0.005(3) -0.002(3) -0.001(2)
C15 0.016(3) 0.015(3) 0.044(4) 0.009(2) 0.002(3) 0.002(2)
C16 0.022(3) 0.016(3) 0.052(5) 0.004(3) 0.002(3) -0.002(2)
C17 0.033(5) 0.072(6) 0.046(5) 0.008(4) 0.010(4) 0.013(4)
C18 0.072(8) 0.135(12) 0.036(6) -0.003(6) 0.009(5) 0.027(8)
C19 0.097(12) 0.23(2) 0.074(10) 0.067(13) 0.044(9) 0.043(14)
C20 0.061(8) 0.167(16) 0.072(9) 0.051(10) 0.011(7) -0.026(10)
C21 0.025(4) 0.090(8) 0.059(6) 0.042(5) -0.004(4) -0.011(4)
C22 0.032(5) 0.069(6) 0.096(8) 0.052(6) -0.022(5) -0.023(4)
C23 0.077(9) 0.089(9) 0.104(10) 0.065(8) -0.036(7) -0.044(7)
C24 0.119(13) 0.074(9) 0.159(15) 0.082(10) -0.063(11) -0.058(9)
C25 0.099(10) 0.055(7) 0.180(16) 0.066(9) -0.096(11) -0.046(7)
C26 0.039(5) 0.017(3) 0.135(10) 0.022(5) -0.036(6) -0.013(3)
C27 0.036(5) 0.023(4) 0.122(10) -0.006(4) -0.034(6) -0.004(3)
C28 0.052(6) 0.020(4) 0.188(15) -0.029(6) -0.054(8) 0.011(4)
C29 0.071(10) 0.081(10) 0.25(2) -0.108(13) -0.086(13) 0.034(8)
C30 0.084(9) 0.078(8) 0.114(11) -0.055(8) -0.037(8) 0.032(7)
C31 0.074(8) 0.062(6) 0.077(8) -0.038(6) -0.009(6) 0.015(6)
C32 0.039(5) 0.048(5) 0.067(6) -0.031(4) -0.013(4) 0.003(4)
C33 0.059(7) 0.067(6) 0.071(7) -0.027(5) 0.004(5) -0.002(5)
C34 0.045(6) 0.146(13) 0.064(7) -0.041(8) 0.003(5) 0.001(7)
C35 0.054(6) 0.091(7) 0.039(5) -0.016(5) 0.004(4) -0.013(5)
C36 0.071(8) 0.104(9) 0.046(6) 0.010(6) 0.002(5) -0.027(7)
C37 0.044(6) 0.118(10) 0.064(7) 0.052(7) 0.000(5) -0.018(6)
C38 0.036(5) 0.055(5) 0.057(5) 0.021(4) -0.002(4) -0.002(4)
C39 0.037(5) 0.036(4) 0.073(6) 0.015(4) 0.008(4) -0.009(3)
C40 0.037(4) 0.022(3) 0.085(7) -0.001(4) -0.005(4) -0.008(3)
C41 0.035(4) 0.020(3) 0.057(5) -0.004(3) 0.003(4) 0.001(3)
C42 0.024(4) 0.037(4) 0.044(4) 0.004(3) 0.001(3) -0.009(3)
C43 0.028(4) 0.053(5) 0.049(5) -0.002(4) 0.001(3) -0.003(3)
C44 0.023(4) 0.027(3) 0.053(5) 0.000(3) -0.010(3) 0.008(2)
C45 0.024(3) 0.025(3) 0.039(4) 0.000(3) 0.003(3) 0.001(2)
C46 0.022(3) 0.010(2) 0.037(4) 0.001(2) 0.002(3) 0.000(2)
C47 0.029(4) 0.027(3) 0.049(5) 0.005(3) 0.003(3) 0.003(3)
C48 0.074(7) 0.040(4) 0.072(6) 0.021(4) 0.039(6) 0.014(4)
C49 0.078(8) 0.061(6) 0.054(6) 0.005(4) 0.020(5) 0.026(5)
C50 0.043(5) 0.035(4) 0.088(7) -0.003(4) -0.001(5) 0.014(4)
C51 0.035(4) 0.021(3) 0.058(5) -0.002(3) -0.011(4) 0.001(3)
C52 0.019(3) 0.018(3) 0.056(5) 0.004(3) 0.001(3) -0.004(2)
C53 0.024(3) 0.021(3) 0.058(5) 0.005(3) 0.001(3) -0.004(2)
C54 0.043(5) 0.027(4) 0.059(5) 0.014(3) -0.003(4) -0.007(3)
C55 0.044(5) 0.047(5) 0.066(6) 0.022(4) -0.004(4) -0.009(4)
C56 0.048(5) 0.064(6) 0.051(5) 0.005(4) 0.001(4) 0.003(4)
C57 0.026(4) 0.050(5) 0.051(5) -0.006(4) -0.011(4) -0.002(3)
C58 0.046(5) 0.049(5) 0.052(5) -0.018(4) -0.019(4) 0.008(4)
C59 0.081(9) 0.101(10) 0.090(9) -0.042(8) 0.001(7) -0.002(8)
C60 0.088(12) 0.129(15) 0.129(15) -0.079(12) -0.011(11) 0.008(11)
C61 0.135(16) 0.073(9) 0.138(16) -0.059(10) -0.063(13) 0.023(9)
C62 0.110(10) 0.038(5) 0.095(9) -0.010(5) -0.063(8) -0.002(6)
C63 0.052(7) 0.183(14) 0.039(6) -0.044(7) -0.008(5) 0.027(8)
C64 0.037(6) 0.28(3) 0.061(8) -0.092(13) -0.018(6) 0.057(12)
C65 0.056(9) 0.20(2) 0.18(2) -0.142(17) -0.049(10) 0.061(11)
C66 0.059(7) 0.103(10) 0.086(9) -0.051(8) -0.006(6) 0.004(7)
C67 0.092(12) 0.124(15) 0.141(15) -0.083(13) 0.034(11) -0.002(10)
C68 0.091(12) 0.067(9) 0.26(3) -0.057(13) 0.048(16) -0.007(8)
C69 0.034(6) 0.124(12) 0.126(13) -0.025(10) 0.002(7) 0.000(7)
C70 0.043(6) 0.096(9) 0.100(10) 0.008(8) 0.015(6) 0.002(6)
C71 0.031(5) 0.123(10) 0.057(6) 0.011(7) -0.001(4) 0.016(5)
C72 0.029(4) 0.099(8) 0.036(5) -0.001(5) -0.002(4) 0.012(5)
C73 0.031(5) 0.079(7) 0.082(7) -0.021(6) -0.003(5) 0.008(4)
C74 0.033(5) 0.124(10) 0.057(6) -0.045(7) -0.008(4) 0.016(6)
C75 0.041(6) 0.104(8) 0.029(4) -0.018(5) -0.008(4) 0.019(5)
C76 0.069(8) 0.144(12) 0.038(6) 0.022(6) 0.000(5) 0.034(8)
C77 0.044(6) 0.095(8) 0.054(6) -0.001(5) -0.007(5) -0.008(5)
C78 0.064(8) 0.122(10) 0.029(5) -0.011(6) 0.001(5) 0.009(7)
N1 0.018(3) 0.028(3) 0.072(5) 0.026(3) -0.008(3) -0.003(2)
N2 0.018(3) 0.040(3) 0.052(4) 0.015(3) -0.004(3) -0.001(2)
N3 0.045(4) 0.022(3) 0.067(5) -0.001(3) 0.005(4) -0.002(3)
N4 0.027(3) 0.021(2) 0.038(3) 0.000(2) 0.003(3) 0.004(2)
N5 0.056(5) 0.020(3) 0.074(5) -0.006(3) -0.021(4) 0.002(3)
N6 0.022(3) 0.046(4) 0.090(6) 0.038(4) -0.018(4) -0.012(3)
N7 0.015(3) 0.066(4) 0.048(4) 0.020(4) 0.000(3) -0.004(3)
N8 0.013(3) 0.022(3) 0.066(4) 0.005(3) -0.001(3) 0.000(2)
N9 0.022(3) 0.044(3) 0.049(4) -0.015(3) -0.004(3) 0.000(3)
N10 0.066(5) 0.039(4) 0.051(5) 0.001(3) 0.012(4) 0.020(4)
N11 0.026(3) 0.022(3) 0.101(6) 0.014(3) -0.012(4) 0.003(2)
N12 0.014(3) 0.028(3) 0.044(3) 0.000(2) 0.002(2) 0.000(2)
N13 0.024(3) 0.023(3) 0.060(4) 0.004(3) -0.004(3) -0.007(2)
N14 0.044(4) 0.025(3) 0.067(5) 0.011(3) 0.014(4) 0.001(3)
N15 0.055(5) 0.027(3) 0.073(5) -0.011(3) -0.031(4) -0.001(3)
N16 0.019(3) 0.025(3) 0.043(3) 0.001(2) 0.000(3) -0.003(2)
N17 0.042(5) 0.108(7) 0.035(4) -0.019(4) -0.011(3) 0.017(5)
N18 0.029(4) 0.088(6) 0.052(5) -0.013(4) -0.010(3) 0.010(4)
N19 0.051(6) 0.168(11) 0.048(5) -0.036(6) -0.019(4) 0.029(6)
N20 0.052(6) 0.134(9) 0.052(5) -0.009(5) -0.007(4) 0.005(6)
N21 0.026(3) 0.024(2) 0.042(3) 0.005(2) 0.005(3) -0.003(2)
N22 0.101(8) 0.120(9) 0.041(5) -0.017(6) -0.012(5) 0.022(7)
N23 0.103(10) 0.210(16) 0.071(7) 0.056(9) 0.013(7) 0.057(10)
N24 0.023(3) 0.027(3) 0.057(4) 0.001(3) 0.001(3) 0.004(2)
O1 0.041(3) 0.033(3) 0.041(3) 0.003(2) 0.003(2) -0.005(2)
O2 0.032(3) 0.055(3) 0.047(3) 0.004(3) 0.004(3) -0.012(2)
O3 0.024(3) 0.028(2) 0.061(4) -0.007(2) -0.002(2) 0.0012(19)
O5 0.038(3) 0.050(4) 0.082(5) 0.009(3) -0.023(3) 0.005(3)
O7 0.047(3) 0.031(3) 0.043(3) 0.000(2) -0.008(3) 0.002(2)
O8 0.156(10) 0.079(5) 0.057(5) -0.002(4) 0.013(5) 0.047(6)
O9 0.089(7) 0.198(12) 0.070(6) -0.035(7) -0.022(5) 0.026(8)
O12 0.146(13) 0.223(15) 0.136(11) -0.046(11) 0.015(10) 0.030(12)
O14 0.25(2) 0.166(15) 0.31(2) -0.093(16) 0.01(2) 0.020(14)
O18 0.24(2) 0.32(2) 0.112(10) -0.021(13) -0.020(12) -0.091(18)

loop_
_atom_type_symbol
_atom_type_description
_atom_type_scat_dispersion_real
_atom_type_scat_dispersion_imag
_atom_type_scat_source
C C 0.0033 0.0016 'International Tables Vol C Tables 4.2.6.8 and 6.1.1.4'
H H 0.0000 0.0000 'International Tables Vol C Tables 4.2.6.8 and 6.1.1.4'
N N 0.0061 0.0033 'International Tables Vol C Tables 4.2.6.8 and 6.1.1.4'
O O 0.0106 0.0060 'International Tables Vol C Tables 4.2.6.8 and 6.1.1.4'
Ru Ru -1.2594 0.8363 'International Tables Vol C Tables 4.2.6.8 and 6.1.1.4'
Pr Pr -0.2180 2.8214 'International Tables Vol C Tables 4.2.6.8 and 6.1.1.4'

loop_
_geom_angle_atom_site_label_1
_geom_angle_atom_site_label_2
_geom_angle_atom_site_label_3
_geom_angle
_geom_angle_site_symmetry_1
_geom_angle_site_symmetry_3
_geom_angle_publ_flag
O1 Pr1 N21 69.43(18) . 4_466 ?
O1 Pr1 O2 71.41(18) . . ?
N21 Pr1 O2 139.53(19) 4_466 . ?
O1 Pr1 N4 75.35(18) . . ?
N21 Pr1 N4 77.87(17) 4_466 . ?
O2 Pr1 N4 82.87(19) . . ?
O1 Pr1 N8 134.1(2) . 4_566 ?
N21 Pr1 N8 137.12(18) 4_466 4_566 ?
O2 Pr1 N8 79.7(2) . 4_566 ?
N4 Pr1 N8 135.78(18) . 4_566 ?
O1 Pr1 N7 136.83(19) . . ?
N21 Pr1 N7 70.0(2) 4_466 . ?
O2 Pr1 N7 141.9(2) . . ?
N4 Pr1 N7 82.4(2) . . ?
N8 Pr1 N7 86.9(2) 4_566 . ?
O1 Pr1 O3 129.11(17) . . ?
N21 Pr1 O3 133.22(17) 4_466 . ?
O2 Pr1 O3 68.75(18) . . ?
N4 Pr1 O3 69.54(17) . . ?
N8 Pr1 O3 66.29(17) 4_566 . ?
N7 Pr1 O3 73.2(2) . . ?
O1 Pr1 N5 72.1(2) . . ?
N21 Pr1 N5 91.9(2) 4_466 . ?
O2 Pr1 N5 85.6(2) . . ?
N4 Pr1 N5 147.5(2) . . ?
N8 Pr1 N5 70.8(2) 4_566 . ?
N7 Pr1 N5 123.3(2) . . ?
O3 Pr1 N5 132.9(2) . . ?
O1 Pr1 N6 114.1(2) . . ?
N21 Pr1 N6 68.53(19) 4_466 . ?
O2 Pr1 N6 139.7(2) . . ?
N4 Pr1 N6 137.4(2) . . ?
N8 Pr1 N6 68.77(19) 4_566 . ?
N7 Pr1 N6 62.2(3) . . ?
O3 Pr1 N6 116.8(2) . . ?
N5 Pr1 N6 61.1(3) . . ?
O4' Pr2 O5 70.9(4) . . ?
O4' Pr2 O6 56.4(5) . . ?
O5 Pr2 O6 109.5(3) . . ?
O4' Pr2 N11 90.6(4) . . ?
O5 Pr2 N11 71.5(2) . . ?
O6 Pr2 N11 66.3(2) . . ?
O4' Pr2 N24 143.6(4) . 4_556 ?
O5 Pr2 N24 72.7(2) . 4_556 ?
O6 Pr2 N24 141.5(2) . 4_556 ?
N11 Pr2 N24 79.11(19) . 4_556 ?
O4' Pr2 N16 73.4(4) . 4_456 ?
O5 Pr2 N16 135.1(2) . 4_456 ?
O6 Pr2 N16 70.2(2) . 4_456 ?
N11 Pr2 N16 135.23(19) . 4_456 ?
N24 Pr2 N16 136.28(19) 4_556 4_456 ?
O4' Pr2 N15 137.5(4) . . ?
O5 Pr2 N15 137.8(2) . . ?
O6 Pr2 N15 81.7(3) . . ?
N11 Pr2 N15 77.1(3) . . ?
N24 Pr2 N15 74.3(2) 4_556 . ?
N16 Pr2 N15 87.0(2) 4_456 . ?
O4' Pr2 N14 87.8(4) . . ?
O5 Pr2 N14 74.5(2) . . ?
O6 Pr2 N14 137.1(3) . . ?
N11 Pr2 N14 144.5(2) . . ?
N24 Pr2 N14 81.3(2) 4_556 . ?
N16 Pr2 N14 77.8(2) 4_456 . ?
N15 Pr2 N14 125.1(2) . . ?
O4' Pr2 N13 137.0(4) . . ?
O5 Pr2 N13 123.0(2) . . ?
O6 Pr2 N13 127.3(3) . . ?
N11 Pr2 N13 131.8(2) . . ?
N24 Pr2 N13 65.77(19) 4_556 . ?
N16 Pr2 N13 70.52(18) 4_456 . ?
N15 Pr2 N13 62.7(2) . . ?
N14 Pr2 N13 62.5(2) . . ?
O4' Pr2 O4 16.3(4) . . ?
O5 Pr2 O4 69.1(3) . . ?
O6 Pr2 O4 70.6(3) . . ?
N11 Pr2 O4 104.8(3) . . ?
N24 Pr2 O4 137.7(3) 4_556 . ?
N16 Pr2 O4 69.0(3) 4_456 . ?
N15 Pr2 O4 148.0(3) . . ?
N14 Pr2 O4 71.7(3) . . ?
N13 Pr2 O4 123.5(3) . . ?
O4' Pr2 O6' 73.5(5) . . ?
O5 Pr2 O6' 127.6(3) . . ?
O6 Pr2 O6' 19.4(3) . . ?
N11 Pr2 O6' 71.7(3) . . ?
N24 Pr2 O6' 133.0(3) 4_556 . ?
N16 Pr2 O6' 63.8(3) 4_456 . ?
N15 Pr2 O6' 64.0(3) . . ?
N14 Pr2 O6' 140.6(3) . . ?
N13 Pr2 O6' 109.3(3) . . ?
O4 Pr2 O6' 85.9(4) . . ?
C13 Ru1 C16 88.7(3) . . ?
C13 Ru1 C15 90.7(2) . . ?
C16 Ru1 C15 89.0(3) . . ?
C13 Ru1 C14 85.6(2) . . ?
C16 Ru1 C14 88.1(3) . . ?
C15 Ru1 C14 175.3(3) . . ?
C13 Ru1 N2 94.4(3) . . ?
C16 Ru1 N2 176.7(2) . . ?
C15 Ru1 N2 92.0(3) . . ?
C14 Ru1 N2 91.1(3) . . ?
C13 Ru1 N1 172.5(3) . . ?
C16 Ru1 N1 98.8(3) . . ?
C15 Ru1 N1 90.2(2) . . ?
C14 Ru1 N1 93.8(2) . . ?
N2 Ru1 N1 78.2(3) . . ?
C44 Ru2 C47 89.7(3) . . ?
C44 Ru2 C46 85.3(3) . . ?
C47 Ru2 C46 87.9(3) . . ?
C44 Ru2 C45 88.3(3) . . ?
C47 Ru2 C45 87.9(3) . . ?
C46 Ru2 C45 172.4(3) . . ?
C44 Ru2 N9 94.7(3) . . ?
C47 Ru2 N9 175.5(3) . . ?
C46 Ru2 N9 92.0(3) . . ?
C45 Ru2 N9 92.6(3) . . ?
C44 Ru2 N12 171.9(3) . . ?
C47 Ru2 N12 97.9(3) . . ?
C46 Ru2 N12 92.1(2) . . ?
C45 Ru2 N12 94.7(2) . . ?
N9 Ru2 N12 77.6(2) . . ?
C76 Ru3 C77 93.3(5) . . ?
C76 Ru3 C78 89.2(5) . . ?
C77 Ru3 C78 90.4(4) . . ?
C76 Ru3 C75 87.9(5) . . ?
C77 Ru3 C75 88.9(4) . . ?
C78 Ru3 C75 177.0(5) . . ?
C76 Ru3 N18 171.6(4) . . ?
C77 Ru3 N18 95.1(4) . . ?
C78 Ru3 N18 90.2(4) . . ?
C75 Ru3 N18 92.8(4) . . ?
C76 Ru3 N17 93.8(5) . . ?
C77 Ru3 N17 172.8(4) . . ?
C78 Ru3 N17 89.3(4) . . ?
C75 Ru3 N17 91.8(4) . . ?
N18 Ru3 N17 77.8(3) . . ?
N2 C1 C2 122.7(8) . . ?
N2 C1 H1 118.7 . . ?
C2 C1 H1 118.7 . . ?
C3 C2 C1 120.5(10) . . ?
C3 C2 H2 119.7 . . ?
C1 C2 H2 119.7 . . ?
C2 C3 C4 119.6(10) . . ?
C2 C3 H3 120.2 . . ?
C4 C3 H3 120.2 . . ?
C12 C4 C5 117.1(12) . . ?
C12 C4 C3 116.4(9) . . ?
C5 C4 C3 126.5(11) . . ?
C6 C5 C4 124.9(12) . . ?
C6 C5 H5 117.6 . . ?
C4 C5 H5 117.6 . . ?
C5 C6 C7 121.0(10) . . ?
C5 C6 H6 119.5 . . ?
C7 C6 H6 119.5 . . ?
C8 C7 C11 119.7(11) . . ?
C8 C7 C6 124.9(10) . . ?
C11 C7 C6 115.4(11) . . ?
C9 C8 C7 118.6(9) . . ?
C9 C8 H8 120.7 . . ?
C7 C8 H8 120.7 . . ?
C8 C9 C10 120.1(11) . . ?
C8 C9 H9 119.9 . . ?
C10 C9 H9 119.9 . . ?
N1 C10 C9 122.8(11) . . ?
N1 C10 H10 118.6 . . ?
C9 C10 H10 118.6 . . ?
N1 C11 C12 118.2(7) . . ?
N1 C11 C7 120.6(9) . . ?
C12 C11 C7 121.2(10) . . ?
N2 C12 C4 122.6(9) . . ?
N2 C12 C11 117.2(8) . . ?
C4 C12 C11 120.2(8) . . ?
N4 C13 Ru1 177.1(6) . . ?
N8 C14 Ru1 172.9(6) . . ?
N21 C15 Ru1 177.2(7) . . ?
N3 C16 Ru1 176.8(6) . . ?
N7 C17 C18 126.4(10) . . ?
N7 C17 H17 116.8 . . ?
C18 C17 H17 116.8 . . ?
C17 C18 C19 113.6(14) . . ?
C17 C18 H18 123.2 . . ?
C19 C18 H18 123.2 . . ?
C20 C19 C18 119.5(12) . . ?
C20 C19 H19 120.2 . . ?
C18 C19 H19 120.2 . . ?
C21 C20 C19 120.4(14) . . ?
C21 C20 H20 119.8 . . ?
C19 C20 H20 119.8 . . ?
C20 C21 N7 122.0(13) . . ?
C20 C21 C22 120.5(12) . . ?
N7 C21 C22 117.5(9) . . ?
N6 C22 C23 120.4(12) . . ?
N6 C22 C21 118.2(8) . . ?
C23 C22 C21 121.4(12) . . ?
C24 C23 C22 121.4(14) . . ?
C24 C23 H23 119.3 . . ?
C22 C23 H23 119.3 . . ?
C23 C24 C25 119.2(11) . . ?
C23 C24 H24 120.4 . . ?
C25 C24 H24 120.4 . . ?
C24 C25 C26 120.8(14) . . ?
C24 C25 H25 119.6 . . ?
C26 C25 H25 119.6 . . ?
N6 C26 C27 118.1(7) . . ?
N6 C26 C25 117.5(13) . . ?
C27 C26 C25 124.4(11) . . ?
N5 C27 C28 121.0(12) . . ?
N5 C27 C26 118.3(8) . . ?
C28 C27 C26 120.7(10) . . ?
C29 C28 C27 120.5(12) . . ?
C29 C28 H28 119.7 . . ?
C27 C28 H28 119.7 . . ?
C28 C29 C30 117.6(11) . . ?
C28 C29 H29 121.2 . . ?
C30 C29 H29 121.2 . . ?
C29 C30 C31 118.3(16) . . ?
C29 C30 H30 120.9 . . ?
C31 C30 H30 120.9 . . ?
N5 C31 C30 124.7(13) . . ?
N5 C31 H31 117.7 . . ?
C30 C31 H31 117.7 . . ?
N9 C32 C33 123.9(10) . . ?
N9 C32 H32 118.1 . . ?
C33 C32 H32 118.1 . . ?
C34 C33 C32 118.9(10) . . ?
C34 C33 H33 120.5 . . ?
C32 C33 H33 120.5 . . ?
C33 C34 C35 121.6(10) . . ?
C33 C34 H34 119.2 . . ?
C35 C34 H34 119.2 . . ?
C36 C35 C43 121.7(10) . . ?
C36 C35 C34 124.6(10) . . ?
C43 C35 C34 113.7(11) . . ?
C35 C36 C37 119.6(10) . . ?
C35 C36 H36 120.2 . . ?
C37 C36 H36 120.2 . . ?
C36 C37 C38 121.9(10) . . ?
C36 C37 H37 119.0 . . ?
C38 C37 H37 119.0 . . ?
C39 C38 C37 124.2(9) . . ?
C39 C38 C42 119.5(8) . . ?
C37 C38 C42 116.3(9) . . ?
C40 C39 C38 118.5(7) . . ?
C40 C39 H39 120.7 . . ?
C38 C39 H39 120.7 . . ?
C39 C40 C41 120.8(8) . . ?
C39 C40 H40 119.6 . . ?
C41 C40 H40 119.6 . . ?
N12 C41 C40 122.8(8) . . ?
N12 C41 H41 118.6 . . ?
C40 C41 H41 118.6 . . ?
N12 C42 C43 117.3(7) . . ?
N12 C42 C38 121.0(7) . . ?
C43 C42 C38 121.7(8) . . ?
N9 C43 C42 117.9(7) . . ?
N9 C43 C35 123.3(8) . . ?
C42 C43 C35 118.8(8) . . ?
N11 C44 Ru2 178.8(8) . . ?
N24 C45 Ru2 174.3(6) . . ?
N16 C46 Ru2 171.0(6) . . ?
N10 C47 Ru2 176.5(7) . . ?
N14 C48 C49 123.2(8) . . ?
N14 C48 H48 118.4 . . ?
C49 C48 H48 118.4 . . ?
C50 C49 C48 120.0(9) . . ?
C50 C49 H49 120.0 . . ?
C48 C49 H49 120.0 . . ?
C49 C50 C51 118.8(8) . . ?
C49 C50 H50 120.6 . . ?
C51 C50 H50 120.6 . . ?
C50 C51 C52 120.6(7) . . ?
C50 C51 H51 119.7 . . ?
C52 C51 H51 119.7 . . ?
N14 C52 C51 119.1(7) . . ?
N14 C52 C53 117.2(6) . . ?
C51 C52 C53 123.8(6) . . ?
N13 C53 C54 120.6(8) . . ?
N13 C53 C52 118.3(6) . . ?
C54 C53 C52 121.1(7) . . ?
C55 C54 C53 120.9(8) . . ?
C55 C54 H54 119.6 . . ?
C53 C54 H54 119.6 . . ?
C54 C55 C56 119.5(8) . . ?
C54 C55 H55 120.2 . . ?
C56 C55 H55 120.2 . . ?
C57 C56 C55 117.6(9) . . ?
C57 C56 H56 121.2 . . ?
C55 C56 H56 121.2 . . ?
N13 C57 C56 122.6(8) . . ?
N13 C57 C58 116.9(8) . . ?
C56 C57 C58 120.5(8) . . ?
N15 C58 C59 122.0(10) . . ?
N15 C58 C57 116.5(8) . . ?
C59 C58 C57 121.5(11) . . ?
C58 C59 C60 115.9(15) . . ?
C58 C59 H59 122.0 . . ?
C60 C59 H59 122.0 . . ?
C61 C60 C59 121.8(16) . . ?
C61 C60 H60 119.1 . . ?
C59 C60 H60 119.1 . . ?
C60 C61 C62 118.6(14) . . ?
C60 C61 H61 120.7 . . ?
C62 C61 H61 120.7 . . ?
C61 C62 N15 125.7(14) . . ?
C61 C62 H62 117.2 . . ?
N15 C62 H62 117.2 . . ?
N17 C63 C64 116.7(15) . . ?
N17 C63 H63 121.6 . . ?
C64 C63 H63 121.6 . . ?
C65 C64 C63 125.0(16) . . ?
C65 C64 H64 117.5 . . ?
C63 C64 H64 117.5 . . ?
C64 C65 C66 120.6(14) . . ?
C64 C65 H65 119.7 . . ?
C66 C65 H65 119.7 . . ?
C67 C66 C74 123.9(14) . . ?
C67 C66 C65 123.4(14) . . ?
C74 C66 C65 112.6(15) . . ?
C68 C67 C66 122.8(14) . . ?
C68 C67 H67 118.6 . . ?
C66 C67 H67 118.6 . . ?
C67 C68 C69 121.2(17) . . ?
C67 C68 H68 119.4 . . ?
C69 C68 H68 119.4 . . ?
C70 C69 C73 117.6(13) . . ?
C70 C69 C68 129.3(17) . . ?
C73 C69 C68 113.1(15) . . ?
C71 C70 C69 118.4(13) . . ?
C71 C70 H70 120.8 . . ?
C69 C70 H70 120.8 . . ?
C70 C71 C72 121.8(11) . . ?
C70 C71 H71 119.1 . . ?
C72 C71 H71 119.1 . . ?
C71 C72 N18 125.0(10) . . ?
C71 C72 H72 117.5 . . ?
N18 C72 H72 117.5 . . ?
N18 C73 C74 115.8(11) . . ?
N18 C73 C69 121.5(11) . . ?
C74 C73 C69 122.7(11) . . ?
N17 C74 C66 126.8(11) . . ?
N17 C74 C73 117.2(9) . . ?
C66 C74 C73 116.0(13) . . ?
N19 C75 Ru3 175.6(12) . . ?
N23 C76 Ru3 177.9(13) . . ?
N22 C77 Ru3 175.6(11) . . ?
N20 C78 Ru3 177.2(11) . . ?
C10 N1 C11 118.3(7) . . ?
C10 N1 Ru1 128.8(7) . . ?
C11 N1 Ru1 112.9(5) . . ?
C1 N2 C12 118.2(7) . . ?
C1 N2 Ru1 128.3(5) . . ?
C12 N2 Ru1 113.4(6) . . ?
C13 N4 Pr1 140.2(5) . . ?
C27 N5 C31 117.9(9) . . ?
C27 N5 Pr1 122.5(7) . . ?
C31 N5 Pr1 119.6(6) . . ?
C22 N6 C26 120.7(8) . . ?
C22 N6 Pr1 119.3(6) . . ?
C26 N6 Pr1 119.8(7) . . ?
C17 N7 C21 118.0(8) . . ?
C17 N7 Pr1 119.7(5) . . ?
C21 N7 Pr1 121.7(7) . . ?
C14 N8 Pr1 145.2(5) . 4_466 ?
C32 N9 C43 118.4(8) . . ?
C32 N9 Ru2 127.9(7) . . ?
C43 N9 Ru2 113.7(5) . . ?
C44 N11 Pr2 150.1(6) . . ?
C41 N12 C42 117.3(6) . . ?
C41 N12 Ru2 129.6(5) . . ?
C42 N12 Ru2 113.0(4) . . ?
C53 N13 C57 118.7(7) . . ?
C53 N13 Pr2 120.3(5) . . ?
C57 N13 Pr2 120.7(5) . . ?
C48 N14 C52 118.2(7) . . ?
C48 N14 Pr2 120.8(5) . . ?
C52 N14 Pr2 120.1(5) . . ?
C58 N15 C62 115.5(10) . . ?
C58 N15 Pr2 121.8(5) . . ?
C62 N15 Pr2 121.2(8) . . ?
C46 N16 Pr2 145.8(5) . 4_556 ?
C74 N17 C63 117.9(11) . . ?
C74 N17 Ru3 114.7(6) . . ?
C63 N17 Ru3 127.3(10) . . ?
C73 N18 C72 115.7(10) . . ?
C73 N18 Ru3 114.4(7) . . ?
C72 N18 Ru3 129.8(7) . . ?
C15 N21 Pr1 173.5(6) . 4_566 ?
C45 N24 Pr2 167.3(6) . 4_456 ?

loop_
_geom_bond_atom_site_label_1
_geom_bond_atom_site_label_2
_geom_bond_distance
_geom_bond_site_symmetry_2
_geom_bond_publ_flag
Pr1 O1 2.537(5) . ?
Pr1 N21 2.554(6) 4_466 ?
Pr1 O2 2.558(5) . ?
Pr1 N4 2.567(5) . ?
Pr1 N8 2.576(6) 4_566 ?
Pr1 N7 2.607(7) . ?
Pr1 O3 2.609(5) . ?
Pr1 N5 2.651(7) . ?
Pr1 N6 2.688(6) . ?
Pr2 O4' 2.447(16) . ?
Pr2 O5 2.518(7) . ?
Pr2 O6 2.537(9) . ?
Pr2 N11 2.573(6) . ?
Pr2 N24 2.593(6) 4_556 ?
Pr2 N16 2.608(6) 4_456 ?
Pr2 N15 2.608(9) . ?
Pr2 N14 2.630(7) . ?
Pr2 N13 2.646(6) . ?
Pr2 O4 2.728(12) . ?
Pr2 O6' 2.736(13) . ?
Ru1 C13 1.968(6) . ?
Ru1 C16 2.004(8) . ?
Ru1 C15 2.037(6) . ?
Ru1 C14 2.046(7) . ?
Ru1 N2 2.133(7) . ?
Ru1 N1 2.141(5) . ?
Ru2 C44 1.955(7) . ?
Ru2 C47 1.991(8) . ?
Ru2 C46 2.042(6) . ?
Ru2 C45 2.075(7) . ?
Ru2 N9 2.133(7) . ?
Ru2 N12 2.141(6) . ?
Ru3 C76 1.954(12) . ?
Ru3 C77 1.969(12) . ?
Ru3 C78 2.002(13) . ?
Ru3 C75 2.040(10) . ?
Ru3 N18 2.108(9) . ?
Ru3 N17 2.120(9) . ?
C1 N2 1.360(10) . ?
C1 C2 1.382(13) . ?
C1 H1 0.9300 . ?
C2 C3 1.356(15) . ?
C2 H2 0.9300 . ?
C3 C4 1.454(17) . ?
C3 H3 0.9300 . ?
C4 C12 1.417(14) . ?
C4 C5 1.453(15) . ?
C5 C6 1.259(18) . ?
C5 H5 0.9300 . ?
C6 C7 1.523(19) . ?
C6 H6 0.9300 . ?
C7 C8 1.369(18) . ?
C7 C11 1.432(11) . ?
C8 C9 1.359(19) . ?
C8 H8 0.9300 . ?
C9 C10 1.403(12) . ?
C9 H9 0.9300 . ?
C10 N1 1.323(11) . ?
C10 H10 0.9300 . ?
C11 N1 1.361(12) . ?
C11 C12 1.426(13) . ?
C12 N2 1.368(10) . ?
C13 N4 1.182(8) . ?
C14 N8 1.141(9) . ?
C15 N21 1.172(9) . ?
C16 N3 1.166(10) . ?
C17 N7 1.365(12) . ?
C17 C18 1.383(14) . ?
C17 H17 0.9300 . ?
C18 C19 1.48(2) . ?
C18 H18 0.9300 . ?
C19 C20 1.42(3) . ?
C19 H19 0.9300 . ?
C20 C21 1.347(18) . ?
C20 H20 0.9300 . ?
C21 N7 1.376(11) . ?
C21 C22 1.447(17) . ?
C22 N6 1.359(15) . ?
C22 C23 1.413(13) . ?
C23 C24 1.33(2) . ?
C23 H23 0.9300 . ?
C24 C25 1.37(3) . ?
C24 H24 0.9300 . ?
C25 C26 1.463(13) . ?
C25 H25 0.9300 . ?
C26 N6 1.360(13) . ?
C26 C27 1.447(17) . ?
C27 N5 1.321(11) . ?
C27 C28 1.433(14) . ?
C28 C29 1.37(2) . ?
C28 H28 0.9300 . ?
C29 C30 1.38(2) . ?
C29 H29 0.9300 . ?
C30 C31 1.397(13) . ?
C30 H30 0.9300 . ?
C31 N5 1.325(14) . ?
C31 H31 0.9300 . ?
C32 N9 1.341(9) . ?
C32 C33 1.360(15) . ?
C32 H32 0.9300 . ?
C33 C34 1.350(18) . ?
C33 H33 0.9300 . ?
C34 C35 1.468(17) . ?
C34 H34 0.9300 . ?
C35 C36 1.381(16) . ?
C35 C43 1.414(13) . ?
C36 C37 1.400(17) . ?
C36 H36 0.9300 . ?
C37 C38 1.438(14) . ?
C37 H37 0.9300 . ?
C38 C39 1.392(13) . ?
C38 C42 1.438(11) . ?
C39 C40 1.338(13) . ?
C39 H39 0.9300 . ?
C40 C41 1.428(10) . ?
C40 H40 0.9300 . ?
C41 N12 1.331(9) . ?
C41 H41 0.9300 . ?
C42 N12 1.383(10) . ?
C42 C43 1.406(11) . ?
C43 N9 1.363(11) . ?
C44 N11 1.171(9) . ?
C45 N24 1.145(9) . ?
C46 N16 1.171(9) . ?
C47 N10 1.161(10) . ?
C48 N14 1.356(12) . ?
C48 C49 1.391(13) . ?
C48 H48 0.9300 . ?
C49 C50 1.340(13) . ?
C49 H49 0.9300 . ?
C50 C51 1.395(13) . ?
C50 H50 0.9300 . ?
C51 C52 1.429(9) . ?
C51 H51 0.9300 . ?
C52 N14 1.370(9) . ?
C52 C53 1.460(12) . ?
C53 N13 1.351(9) . ?
C53 C54 1.417(10) . ?
C54 C55 1.336(13) . ?
C54 H54 0.9300 . ?
C55 C56 1.412(13) . ?
C55 H55 0.9300 . ?
C56 C57 1.406(13) . ?
C56 H56 0.9300 . ?
C57 N13 1.352(11) . ?
C57 C58 1.514(11) . ?
C58 N15 1.354(13) . ?
C58 C59 1.373(15) . ?
C59 C60 1.44(2) . ?
C59 H59 0.9300 . ?
C60 C61 1.27(2) . ?
C60 H60 0.9300 . ?
C61 C62 1.32(2) . ?
C61 H61 0.9300 . ?
C62 N15 1.358(11) . ?
C62 H62 0.9300 . ?
C63 N17 1.353(14) . ?
C63 C64 1.50(2) . ?
C63 H63 0.9300 . ?
C64 C65 1.18(3) . ?
C64 H64 0.9300 . ?
C65 C66 1.50(3) . ?
C65 H65 0.9300 . ?
C66 C67 1.36(2) . ?
C66 C74 1.404(16) . ?
C67 C68 1.35(3) . ?
C67 H67 0.9300 . ?
C68 C69 1.51(2) . ?
C68 H68 0.9300 . ?
C69 C70 1.434(19) . ?
C69 C73 1.501(19) . ?
C70 C71 1.348(17) . ?
C70 H70 0.9300 . ?
C71 C72 1.374(15) . ?
C71 H71 0.9300 . ?
C72 N18 1.392(12) . ?
C72 H72 0.9300 . ?
C73 N18 1.369(13) . ?
C73 C74 1.448(16) . ?
C74 N17 1.333(16) . ?
C75 N19 1.168(13) . ?
C76 N23 1.202(17) . ?
C77 N22 1.180(14) . ?
C78 N20 1.208(15) . ?
N8 Pr1 2.576(6) 4_466 ?
N16 Pr2 2.608(6) 4_556 ?
N21 Pr1 2.554(6) 4_566 ?
N24 Pr2 2.593(6) 4_456 ?
